data_1557727
loop_
_publ_author_name
'Huffman, Samantha E.'
'Yawson, Gideon K.'
'Fisher, Samuel S.'
'Bothwell, Paige J.'
'Platt, David C.'
'Jones, Marjorie A.'
'Hamaker, Christopher G.'
'Webb, Michael I.'

_publ_section_title
;
 Ruthenium(iii) complexes containing thiazole-based ligands that modulate
 amyloid-\b aggregation.
;
_journal_issue 4
_journal_name_full 'Metallomics : integrated biometal science'
_journal_page_first 491
_journal_page_last 503
_journal_paper_doi 10.1039/d0mt00054j
_journal_volume 12
_journal_year 2020
_chemical_formula_sum 'C9.44 H19.44 Cl4 N4 O1.78 Ru S3'
_chemical_formula_weight 556.52
_chemical_name_common 'Webb/SF-53-17 [NH2thiazolium][RuCl4(DMSO)(NH2Thiazole)] from MeOH/Ether'
_space_group_crystal_system monoclinic
_space_group_IT_number 14
_space_group_name_Hall '-P 2yn'
_space_group_name_H-M_alt 'P 1 21/n 1'
_atom_sites_solution_hydrogens geom
_audit_update_record
;
2020-02-27 deposited with the CCDC.	2020-03-27 downloaded from the CCDC.
;
_cell_angle_alpha 90
_cell_angle_beta 101.318(4)
_cell_angle_gamma 90
_cell_formula_units_Z 4
_cell_length_a 10.8050(6)
_cell_length_b 10.9929(6)
_cell_length_c 17.0331(10)
_cell_measurement_reflns_used 9920
_cell_measurement_temperature 100(2)
_cell_measurement_theta_max 26.4473
_cell_measurement_theta_min 2.2179
_cell_volume 1983.8(2)
_computing_cell_refinement 'SAINT V8.38A (Bruker AXS Inc., 2017)'
_computing_data_collection 'Bruker Instrument Service v2019.1.0.1'
_computing_data_reduction 'SAINT V8.38A (Bruker AXS Inc., 2017)'
_computing_molecular_graphics 'shelXle (C.B. Huebschle, rev 924)'
_computing_structure_refinement 'SHELXL-2017/1 (Sheldrick, 2017)'
_computing_structure_solution 'SHELXT 2014/5 (Sheldrick, 2014)'
_diffrn_ambient_temperature 100(2)
_diffrn_detector_area_resol_mean 8.3333
_diffrn_measured_fraction_theta_full 0.997
_diffrn_measured_fraction_theta_max 0.997
_diffrn_measurement_device_type 'Bruker APEX-II CCD'
_diffrn_measurement_method '\f and \w scans'
_diffrn_radiation_monochromator graphite
_diffrn_radiation_type 'Mo K\a'
_diffrn_radiation_wavelength 0.71073
_diffrn_reflns_av_R_equivalents 0.0614
_diffrn_reflns_av_unetI/netI 0.0265
_diffrn_reflns_limit_h_max 13
_diffrn_reflns_limit_h_min -13
_diffrn_reflns_limit_k_max 13
_diffrn_reflns_limit_k_min -13
_diffrn_reflns_limit_l_max 21
_diffrn_reflns_limit_l_min -21
_diffrn_reflns_number 52258
_diffrn_reflns_theta_full 26.82
_diffrn_reflns_theta_max 26.82
_diffrn_reflns_theta_min 2.06
_exptl_absorpt_coefficient_mu 1.654
_exptl_absorpt_correction_T_max 0.75
_exptl_absorpt_correction_T_min 0.63
_exptl_absorpt_correction_type multi-scan
_exptl_absorpt_process_details
;
SADABS-2016/2 - Bruker AXS area detector scaling and absorption correction
;
_exptl_crystal_colour green-black
_exptl_crystal_density_diffrn 1.863
_exptl_crystal_density_method 'not measured'
_exptl_crystal_description 'cut block'
_exptl_crystal_F_000 1113
_exptl_crystal_size_max 0.146
_exptl_crystal_size_mid 0.139
_exptl_crystal_size_min 0.052
_refine_diff_density_max 0.795
_refine_diff_density_min -0.539
_refine_ls_extinction_method none
_refine_ls_goodness_of_fit_ref 1.040
_refine_ls_hydrogen_treatment constr
_refine_ls_matrix_type full
_refine_ls_number_parameters 350
_refine_ls_number_reflns 4237
_refine_ls_number_restraints 428
_refine_ls_restrained_S_all 1.002
_refine_ls_R_factor_all 0.0339
_refine_ls_R_factor_gt 0.0247
_refine_ls_shift/su_max 0.001
_refine_ls_shift/su_mean 0.000
_refine_ls_structure_factor_coef Fsqd
_refine_ls_weighting_details 'w=1/[\s^2^(Fo^2^)+(0.0227P)^2^+1.9914P] where P=(Fo^2^+2Fc^2^)/3'
_refine_ls_weighting_scheme calc
_refine_ls_wR_factor_gt 0.0541
_refine_ls_wR_factor_ref 0.0580
_reflns_number_gt 3563
_reflns_number_total 4237
_reflns_threshold_expression 'I > 2\s(I)'
_cod_data_source_file d0mt00054j2.cif
_cod_data_source_block cgh0318
_cod_depositor_comments
;
The following automatic conversions were performed:

data item '_exptl_absorpt_correction_type' value 'Multi-Scan' was
changed to 'multi-scan' in accordance with the
/home/data/users/saulius/crontab/automatic-downloads/rss-feeds/RSC/lib/dictionaries/cif_core.dic
dictionary named 'cif_core.dic' version 2.4.2 last updated on
2011-04-26.

Automatic conversion script
Id: cif_fix_values 7556 2019-12-06 15:28:31Z antanas 

 Adding full bibliography for 1557725--1557727.cif.
;
_cod_database_code 1557727

loop_
_space_group_symop_operation_xyz
'x, y, z'
'-x+1/2, y+1/2, -z+1/2'
'-x, -y, -z'
'x-1/2, -y-1/2, z-1/2'

loop_
_atom_site_type_symbol
_atom_site_label
_atom_site_fract_x
_atom_site_fract_y
_atom_site_fract_z
_atom_site_U_iso_or_equiv
_atom_site_adp_type
_atom_site_calc_flag
_atom_site_refinement_flags_adp
_atom_site_refinement_flags_occupancy
_atom_site_refinement_flags_posn
_atom_site_occupancy
_atom_site_disorder_assembly
_atom_site_disorder_group
C C1 0.3731(3) 0.5363(3) 0.35391(17) 0.0298(6) Uani d . . . 1.0 . .
H H1A 0.297145 0.489815 0.331081 0.045 Uiso calc U . R 1.0 . .
H H1B 0.394788 0.522253 0.411796 0.045 Uiso calc U . R 1.0 . .
H H1C 0.357136 0.623192 0.343585 0.045 Uiso calc U . R 1.0 . .
C C2 0.4485(3) 0.5461(3) 0.21075(16) 0.0300(7) Uani d . . . 1.0 . .
H H2A 0.375239 0.499342 0.183667 0.045 Uiso calc U . R 1.0 . .
H H2B 0.424985 0.631841 0.21347 0.045 Uiso calc U . R 1.0 . .
H H2C 0.516879 0.538691 0.180796 0.045 Uiso calc U . R 1.0 . .
N N1 0.5397(2) 0.08965(19) 0.32697(12) 0.0190(5) Uani d . . D 1.0 . .
C C3 0.6151(2) 0.0123(2) 0.29970(15) 0.0217(6) Uani d . . D 1.0 . .
N N3 0.7071(2) 0.0407(2) 0.26094(14) 0.0261(5) Uani d . . D 1.0 . .
H H3A 0.722219 0.11733 0.251332 0.031 Uiso calc U . R 1.0 . .
H H3B 0.752609 -0.01728 0.244974 0.031 Uiso calc U . R 1.0 . .
S S2 0.58853(8) -0.13940(7) 0.32155(5) 0.03589(19) Uani d . . D 1.0 . .
C C4 0.4726(3) -0.0938(3) 0.37076(19) 0.0401(8) Uani d . . D 1.0 . .
H H4 0.424381 -0.147295 0.396685 0.048 Uiso calc U . R 1.0 . .
C C5 0.4587(3) 0.0286(3) 0.36782(17) 0.0291(6) Uani d . . D 1.0 . .
H H5 0.398288 0.069684 0.391814 0.035 Uiso calc U . R 1.0 . .
N N2 0.7829(5) 0.5407(3) 0.4872(3) 0.0239(9) Uani d U P D 0.860(3) A 1
H H2N 0.719678 0.51751 0.44938 0.029 Uiso calc U P R 0.860(3) A 1
C C6 0.8448(4) 0.4644(4) 0.5418(3) 0.0235(9) Uani d U P D 0.860(3) A 1
N N4 0.8196(2) 0.3479(3) 0.54645(16) 0.0281(7) Uani d U P D 0.860(3) A 1
H H4A 0.757559 0.314955 0.511748 0.034 Uiso calc U P R 0.860(3) A 1
H H4B 0.86471 0.302927 0.584291 0.034 Uiso calc U P R 0.860(3) A 1
S S3 0.96149(8) 0.54000(10) 0.60741(6) 0.0305(3) Uani d U P D 0.860(3) A 1
C C7 0.9220(5) 0.6764(4) 0.5565(3) 0.0337(10) Uani d U P D 0.860(3) A 1
H H7 0.962882 0.752067 0.570611 0.04 Uiso calc U P R 0.860(3) A 1
C C8 0.8261(4) 0.6595(4) 0.4948(3) 0.0280(9) Uani d U P D 0.860(3) A 1
H H8 0.790886 0.722933 0.459463 0.034 Uiso calc U P R 0.860(3) A 1
N N2B 0.795(3) 0.5114(19) 0.4848(19) 0.022(3) Uani d U P D 0.140(3) A 2
H H2NB 0.741895 0.48698 0.441497 0.027 Uiso calc U P R 0.140(3) A 2
C C6B 0.815(3) 0.6266(18) 0.5018(15) 0.025(3) Uani d U P D 0.140(3) A 2
N N4B 0.7608(16) 0.7170(14) 0.4570(10) 0.030(4) Uani d U P D 0.140(3) A 2
H H4C 0.706635 0.701596 0.412349 0.036 Uiso calc U P R 0.140(3) A 2
H H4D 0.778634 0.792789 0.471692 0.036 Uiso calc U P R 0.140(3) A 2
S S3B 0.9268(6) 0.6457(6) 0.5891(4) 0.0246(15) Uani d U P D 0.140(3) A 2
C C7B 0.938(2) 0.4892(14) 0.6008(12) 0.023(3) Uani d U P D 0.140(3) A 2
H H7B 0.990254 0.449432 0.644516 0.027 Uiso calc U P R 0.140(3) A 2
C C8B 0.861(3) 0.4305(18) 0.5397(18) 0.024(3) Uani d U P D 0.140(3) A 2
H H8B 0.854507 0.344558 0.535141 0.029 Uiso calc U P R 0.140(3) A 2
O O1 0.61083(17) 0.56316(16) 0.34674(11) 0.0245(4) Uani d . . . 1.0 . .
S S1 0.50006(6) 0.48876(6) 0.30911(4) 0.01856(14) Uani d . . . 1.0 . .
Cl Cl1 0.74891(5) 0.30124(5) 0.35009(4) 0.01763(13) Uani d . . . 1.0 . .
Cl Cl2 0.51798(6) 0.29560(6) 0.45134(4) 0.02202(14) Uani d . . . 1.0 . .
Cl Cl3 0.30825(6) 0.26087(7) 0.27446(4) 0.02925(16) Uani d . . . 1.0 . .
Cl Cl4 0.54770(6) 0.27246(6) 0.17911(4) 0.02302(14) Uani d . . . 1.0 . .
Ru Ru1 0.52567(2) 0.28258(2) 0.31463(2) 0.01386(6) Uani d . . . 1.0 . .
C C9 0.7261(9) 0.513(3) 0.002(3) 0.056(4) Uani d U P D 0.2172(16) B -1
H H9A 0.762366 0.58379 -0.020223 0.084 Uiso calc U P R 0.2172(16) B -1
H H9B 0.721293 0.444423 -0.034532 0.084 Uiso calc U P R 0.2172(16) B -1
H H9C 0.779636 0.491633 0.053861 0.084 Uiso calc U P R 0.2172(16) B -1
C C10 0.5936(10) 0.5450(14) 0.0151(14) 0.053(5) Uani d U P D 0.2172(16) B -1
H H10A 0.595648 0.551997 0.073311 0.063 Uiso calc U P R 0.2172(16) B -1
H H10B 0.569379 0.625473 -0.009261 0.063 Uiso calc U P R 0.2172(16) B -1
O O2 0.4979(8) 0.4570(9) -0.0185(7) 0.053(3) Uani d U P D 0.2172(16) B -1
C C11 0.3691(8) 0.4978(16) -0.0462(11) 0.059(4) Uani d U P D 0.2172(16) B -1
H H11A 0.341633 0.474205 -0.103046 0.071 Uiso calc U P R 0.2172(16) B -1
H H11B 0.367149 0.587701 -0.043418 0.071 Uiso calc U P R 0.2172(16) B -1
C C12 0.2751(12) 0.446(3) 0.0016(17) 0.056(4) Uani d U P D 0.2172(16) B -1
H H12A 0.226196 0.380845 -0.028945 0.067 Uiso calc U P R 0.2172(16) B -1
H H12B 0.217812 0.511012 0.01176 0.067 Uiso calc U P R 0.2172(16) B -1
H H12C 0.321039 0.4141 0.052766 0.067 Uiso calc U P R 0.2172(16) B -1
O O3 0.3721(14) 0.5539(12) 0.0043(9) 0.064(3) Uani d U P D 0.208(3) C 2
H H3 0.350607 0.6 0.038642 0.096 Uiso calc U P R 0.208(3) C 2
C C13 0.303(3) 0.450(3) -0.001(3) 0.049(4) Uani d U P D 0.208(3) C 2
H H13A 0.324998 0.404341 0.049207 0.073 Uiso calc U P R 0.208(3) C 2
H H13B 0.32141 0.399784 -0.045122 0.073 Uiso calc U P R 0.208(3) C 2
H H13C 0.212971 0.469941 -0.011423 0.073 Uiso calc U P R 0.208(3) C 2
O O3B 0.3705(17) 0.4431(16) -0.0505(11) 0.053(3) Uani d U P D 0.179(3) D 3
H H3B1 0.334145 0.380385 -0.071879 0.079 Uiso calc U P R 0.179(3) D 3
C C13B 0.309(4) 0.484(5) 0.010(2) 0.051(5) Uani d U P D 0.179(3) D 3
H H13D 0.371941 0.503822 0.057627 0.076 Uiso calc U P R 0.179(3) D 3
H H13E 0.252796 0.420278 0.022109 0.076 Uiso calc U P R 0.179(3) D 3
H H13F 0.259766 0.556948 -0.009094 0.076 Uiso calc U P R 0.179(3) D 3
O O3C 0.4122(16) 0.4154(16) 0.0104(11) 0.054(4) Uani d U P D 0.178(3) E 4
H H3C 0.418956 0.37367 -0.02985 0.081 Uiso calc U P R 0.178(3) E 4
C C13C 0.308(3) 0.493(4) -0.009(3) 0.050(5) Uani d U P D 0.178(3) E 4
H H13G 0.312903 0.538333 -0.058199 0.074 Uiso calc U P R 0.178(3) E 4
H H13H 0.307554 0.550846 0.034683 0.074 Uiso calc U P R 0.178(3) E 4
H H13I 0.229872 0.445277 -0.018007 0.074 Uiso calc U P R 0.178(3) E 4

loop_
_atom_site_aniso_label
_atom_site_aniso_U_11
_atom_site_aniso_U_22
_atom_site_aniso_U_33
_atom_site_aniso_U_12
_atom_site_aniso_U_13
_atom_site_aniso_U_23
C1 0.0295(15) 0.0303(16) 0.0283(15) 0.0104(13) 0.0023(12) -0.0039(13)
C2 0.0379(17) 0.0290(16) 0.0196(13) 0.0100(13) -0.0027(12) 0.0048(12)
N1 0.0231(11) 0.0162(11) 0.0166(11) -0.0060(9) 0.0008(9) -0.0006(9)
C3 0.0286(14) 0.0146(13) 0.0184(13) -0.0014(11) -0.0039(11) -0.0029(10)
N3 0.0313(13) 0.0175(11) 0.0302(13) 0.0018(10) 0.0075(10) -0.0034(10)
S2 0.0513(5) 0.0160(4) 0.0377(4) -0.0063(3) 0.0019(4) 0.0014(3)
C4 0.050(2) 0.0308(17) 0.0376(18) -0.0224(15) 0.0031(15) 0.0077(14)
C5 0.0322(16) 0.0292(16) 0.0261(15) -0.0117(13) 0.0059(12) -0.0001(12)
N2 0.0186(16) 0.032(2) 0.0187(14) -0.0001(16) -0.0020(12) -0.0049(16)
C6 0.0171(17) 0.035(2) 0.0178(15) -0.0029(16) 0.0027(13) -0.0038(17)
N4 0.0227(14) 0.0384(17) 0.0189(13) -0.0031(12) -0.0058(11) 0.0033(12)
S3 0.0205(5) 0.0439(7) 0.0229(5) -0.0023(4) -0.0060(3) -0.0082(4)
C7 0.031(2) 0.030(2) 0.037(3) 0.0004(17) -0.001(2) -0.010(2)
C8 0.0244(18) 0.028(2) 0.0303(19) 0.0029(18) 0.0019(15) -0.0041(17)
N2B 0.020(5) 0.025(5) 0.020(4) -0.003(5) 0.001(4) -0.007(5)
C6B 0.020(4) 0.029(4) 0.024(4) 0.001(4) 0.000(4) -0.003(4)
N4B 0.030(8) 0.026(8) 0.031(8) -0.009(7) -0.002(7) -0.003(7)
S3B 0.020(2) 0.027(3) 0.023(3) 0.003(2) -0.005(2) -0.004(2)
C7B 0.018(5) 0.028(5) 0.020(5) -0.001(5) -0.003(4) -0.004(5)
C8B 0.018(5) 0.034(5) 0.018(4) 0.000(5) -0.004(4) -0.003(5)
O1 0.0266(10) 0.0165(9) 0.0257(10) -0.0018(8) -0.0063(8) -0.0002(8)
S1 0.0192(3) 0.0178(3) 0.0163(3) 0.0032(2) -0.0023(2) 0.0001(2)
Cl1 0.0137(3) 0.0170(3) 0.0207(3) -0.0014(2) -0.0001(2) 0.0010(2)
Cl2 0.0247(3) 0.0270(3) 0.0146(3) 0.0010(3) 0.0045(2) -0.0004(3)
Cl3 0.0144(3) 0.0369(4) 0.0337(4) -0.0060(3) -0.0018(3) -0.0039(3)
Cl4 0.0292(3) 0.0253(3) 0.0138(3) 0.0012(3) 0.0023(2) -0.0006(3)
Ru1 0.01287(10) 0.01562(11) 0.01209(10) -0.00205(7) -0.00001(7) -0.00091(8)
C9 0.057(7) 0.046(8) 0.054(6) 0.026(7) -0.017(6) 0.001(7)
C10 0.051(8) 0.050(9) 0.050(9) 0.013(8) -0.011(9) 0.001(8)
O2 0.050(5) 0.041(6) 0.060(6) 0.000(5) -0.009(5) 0.009(5)
C11 0.059(6) 0.048(7) 0.060(6) 0.009(6) -0.017(6) 0.009(6)
C12 0.057(7) 0.046(8) 0.054(6) 0.026(7) -0.017(6) 0.001(7)
O3 0.070(6) 0.038(6) 0.062(6) -0.004(5) -0.041(5) 0.008(5)
C13 0.048(7) 0.032(8) 0.054(7) 0.004(8) -0.021(7) -0.002(8)
O3B 0.048(6) 0.043(7) 0.054(6) 0.001(6) -0.023(6) 0.005(6)
C13B 0.041(7) 0.042(8) 0.057(8) -0.008(8) -0.019(8) 0.007(8)
O3C 0.055(6) 0.037(7) 0.060(7) 0.008(6) -0.017(6) -0.004(6)
C13C 0.038(7) 0.044(8) 0.051(8) -0.007(8) -0.029(8) 0.006(8)

loop_
_atom_type_symbol
_atom_type_description
_atom_type_scat_dispersion_real
_atom_type_scat_dispersion_imag
_atom_type_scat_source
C C 0.0033 0.0016 'International Tables Vol C Tables 4.2.6.8 and 6.1.1.4'
H H 0.0000 0.0000 'International Tables Vol C Tables 4.2.6.8 and 6.1.1.4'
N N 0.0061 0.0033 'International Tables Vol C Tables 4.2.6.8 and 6.1.1.4'
O O 0.0106 0.0060 'International Tables Vol C Tables 4.2.6.8 and 6.1.1.4'
S S 0.1246 0.1234 'International Tables Vol C Tables 4.2.6.8 and 6.1.1.4'
Cl Cl 0.1484 0.1585 'International Tables Vol C Tables 4.2.6.8 and 6.1.1.4'
Ru Ru -1.2594 0.8363 'International Tables Vol C Tables 4.2.6.8 and 6.1.1.4'

loop_
_geom_angle_atom_site_label_1
_geom_angle_atom_site_label_2
_geom_angle_atom_site_label_3
_geom_angle_site_symmetry_1
_geom_angle_site_symmetry_3
_geom_angle
_geom_angle_publ_flag
S1 C1 H1A . . 109.5 ?
S1 C1 H1B . . 109.5 ?
H1A C1 H1B . . 109.5 ?
S1 C1 H1C . . 109.5 ?
H1A C1 H1C . . 109.5 ?
H1B C1 H1C . . 109.5 ?
S1 C2 H2A . . 109.5 ?
S1 C2 H2B . . 109.5 ?
H2A C2 H2B . . 109.5 ?
S1 C2 H2C . . 109.5 ?
H2A C2 H2C . . 109.5 ?
H2B C2 H2C . . 109.5 ?
C3 N1 C5 . . 110.9(2) ?
C3 N1 Ru1 . . 129.85(18) ?
C5 N1 Ru1 . . 119.28(18) ?
N1 C3 N3 . . 126.4(2) ?
N1 C3 S2 . . 113.6(2) ?
N3 C3 S2 . . 119.9(2) ?
C3 N3 H3A . . 120.0 ?
C3 N3 H3B . . 120.0 ?
H3A N3 H3B . . 120.0 ?
C4 S2 C3 . . 89.50(14) ?
C5 C4 S2 . . 111.0(2) ?
C5 C4 H4 . . 124.5 ?
S2 C4 H4 . . 124.5 ?
C4 C5 N1 . . 115.0(3) ?
C4 C5 H5 . . 122.5 ?
N1 C5 H5 . . 122.5 ?
C6 N2 C8 . . 114.6(3) ?
C6 N2 H2N . . 122.7 ?
C8 N2 H2N . . 122.7 ?
N4 C6 N2 . . 125.1(3) ?
N4 C6 S3 . . 124.3(3) ?
N2 C6 S3 . . 110.6(3) ?
C6 N4 H4A . . 120.0 ?
C6 N4 H4B . . 120.0 ?
H4A N4 H4B . . 120.0 ?
C6 S3 C7 . . 90.9(2) ?
C8 C7 S3 . . 110.4(3) ?
C8 C7 H7 . . 124.8 ?
S3 C7 H7 . . 124.8 ?
C7 C8 N2 . . 113.5(4) ?
C7 C8 H8 . . 123.2 ?
N2 C8 H8 . . 123.2 ?
C6B N2B C8B . . 115.3(16) ?
C6B N2B H2NB . . 122.4 ?
C8B N2B H2NB . . 122.4 ?
N2B C6B N4B . . 124.3(17) ?
N2B C6B S3B . . 111.6(13) ?
N4B C6B S3B . . 124.1(15) ?
C6B N4B H4C . . 120.0 ?
C6B N4B H4D . . 120.0 ?
H4C N4B H4D . . 120.0 ?
C6B S3B C7B . . 89.9(8) ?
C8B C7B S3B . . 111.5(12) ?
C8B C7B H7B . . 124.3 ?
S3B C7B H7B . . 124.3 ?
C7B C8B N2B . . 111.8(16) ?
C7B C8B H8B . . 124.1 ?
N2B C8B H8B . . 124.1 ?
O1 S1 C2 . . 106.78(13) ?
O1 S1 C1 . . 106.11(13) ?
C2 S1 C1 . . 100.11(14) ?
O1 S1 Ru1 . . 116.58(8) ?
C2 S1 Ru1 . . 113.86(10) ?
C1 S1 Ru1 . . 111.87(11) ?
N1 Ru1 S1 . . 175.23(6) ?
N1 Ru1 Cl3 . . 88.57(6) ?
S1 Ru1 Cl3 . . 89.00(2) ?
N1 Ru1 Cl2 . . 88.77(6) ?
S1 Ru1 Cl2 . . 87.30(2) ?
Cl3 Ru1 Cl2 . . 93.88(3) ?
N1 Ru1 Cl4 . . 91.75(6) ?
S1 Ru1 Cl4 . . 92.35(2) ?
Cl3 Ru1 Cl4 . . 89.85(3) ?
Cl2 Ru1 Cl4 . . 176.25(2) ?
N1 Ru1 Cl1 . . 90.68(6) ?
S1 Ru1 Cl1 . . 91.92(2) ?
Cl3 Ru1 Cl1 . . 177.46(3) ?
Cl2 Ru1 Cl1 . . 88.54(2) ?
Cl4 Ru1 Cl1 . . 87.74(2) ?
C10 C9 H9A . . 109.5 ?
C10 C9 H9B . . 109.5 ?
H9A C9 H9B . . 109.5 ?
C10 C9 H9C . . 109.5 ?
H9A C9 H9C . . 109.5 ?
H9B C9 H9C . . 109.5 ?
O2 C10 C9 . . 114.03(11) ?
O2 C10 H10A . . 108.7 ?
C9 C10 H10A . . 108.7 ?
O2 C10 H10B . . 108.7 ?
C9 C10 H10B . . 108.7 ?
H10A C10 H10B . . 107.6 ?
C11 O2 C10 . . 119.11(13) ?
O2 C11 C12 . . 114.04(11) ?
O2 C11 H11A . . 108.7 ?
C12 C11 H11A . . 108.7 ?
O2 C11 H11B . . 108.7 ?
C12 C11 H11B . . 108.7 ?
H11A C11 H11B . . 107.6 ?
C11 C12 H12A . . 109.5 ?
C11 C12 H12B . . 109.5 ?
H12A C12 H12B . . 109.5 ?
C11 C12 H12C . . 109.5 ?
H12A C12 H12C . . 109.5 ?
H12B C12 H12C . . 109.5 ?
C13 O3 H3 . . 109.5 ?
O3 C13 H13A . . 109.5 ?
O3 C13 H13B . . 109.5 ?
H13A C13 H13B . . 109.5 ?
O3 C13 H13C . . 109.5 ?
H13A C13 H13C . . 109.5 ?
H13B C13 H13C . . 109.5 ?
C13B O3B H3B1 . . 109.5 ?
O3B C13B H13D . . 109.5 ?
O3B C13B H13E . . 109.5 ?
H13D C13B H13E . . 109.5 ?
O3B C13B H13F . . 109.5 ?
H13D C13B H13F . . 109.5 ?
H13E C13B H13F . . 109.5 ?
C13C O3C H3C . . 109.5 ?
O3C C13C H13G . . 109.5 ?
O3C C13C H13H . . 109.5 ?
H13G C13C H13H . . 109.5 ?
O3C C13C H13I . . 109.5 ?
H13G C13C H13I . . 109.5 ?
H13H C13C H13I . . 109.5 ?

loop_
_geom_bond_atom_site_label_1
_geom_bond_atom_site_label_2
_geom_bond_site_symmetry_2
_geom_bond_distance
_geom_bond_publ_flag
C1 S1 . 1.775(3) ?
C1 H1A . 0.98 ?
C1 H1B . 0.98 ?
C1 H1C . 0.98 ?
C2 S1 . 1.774(3) ?
C2 H2A . 0.98 ?
C2 H2B . 0.98 ?
C2 H2C . 0.98 ?
N1 C3 . 1.323(3) ?
N1 C5 . 1.393(3) ?
N1 Ru1 . 2.134(2) ?
C3 N3 . 1.333(3) ?
C3 S2 . 1.745(3) ?
N3 H3A . 0.88 ?
N3 H3B . 0.88 ?
S2 C4 . 1.714(4) ?
C4 C5 . 1.353(4) ?
C4 H4 . 0.95 ?
C5 H5 . 0.95 ?
N2 C6 . 1.331(5) ?
N2 C8 . 1.384(5) ?
N2 H2N . 0.88 ?
C6 N4 . 1.315(5) ?
C6 S3 . 1.725(4) ?
N4 H4A . 0.88 ?
N4 H4B . 0.88 ?
S3 C7 . 1.743(5) ?
C7 C8 . 1.337(6) ?
C7 H7 . 0.95 ?
C8 H8 . 0.95 ?
N2B C6B . 1.309(16) ?
N2B C8B . 1.386(16) ?
N2B H2NB . 0.88 ?
C6B N4B . 1.320(15) ?
C6B S3B . 1.733(15) ?
N4B H4C . 0.88 ?
N4B H4D . 0.88 ?
S3B C7B . 1.734(14) ?
C7B C8B . 1.357(16) ?
C7B H7B . 0.95 ?
C8B H8B . 0.95 ?
O1 S1 . 1.4870(18) ?
S1 Ru1 . 2.2831(7) ?
Cl1 Ru1 . 2.3777(6) ?
Cl2 Ru1 . 2.3506(6) ?
Cl3 Ru1 . 2.3266(7) ?
Cl4 Ru1 . 2.3692(6) ?
C9 C10 . 1.5300(10) ?
C9 H9A . 0.98 ?
C9 H9B . 0.98 ?
C9 H9C . 0.98 ?
C10 O2 . 1.4499(10) ?
C10 H10A . 0.99 ?
C10 H10B . 0.99 ?
O2 C11 . 1.4499(10) ?
C11 C12 . 1.5299(10) ?
C11 H11A . 0.99 ?
C11 H11B . 0.99 ?
C12 H12A . 0.98 ?
C12 H12B . 0.98 ?
C12 H12C . 0.98 ?
O3 C13 . 1.360(18) ?
O3 H3 . 0.84 ?
C13 H13A . 0.98 ?
C13 H13B . 0.98 ?
C13 H13C . 0.98 ?
O3B C13B . 1.40(2) ?
O3B H3B1 . 0.84 ?
C13B H13D . 0.98 ?
C13B H13E . 0.98 ?
C13B H13F . 0.98 ?
O3C C13C . 1.404(19) ?
O3C H3C . 0.84 ?
C13C H13G . 0.98 ?
C13C H13H . 0.98 ?
C13C H13I . 0.98 ?

loop_
_geom_hbond_atom_site_label_D
_geom_hbond_atom_site_label_H
_geom_hbond_atom_site_label_A
_geom_hbond_site_symmetry_A
_geom_hbond_distance_DH
_geom_hbond_distance_HA
_geom_hbond_distance_DA
_geom_hbond_angle_DHA
_geom_hbond_publ_flag
C1 H1A Cl3 . 0.98 2.71 3.335(3) 122.3 ?
C1 H1B Cl2 . 0.98 2.84 3.345(3) 112.7 ?
C1 H1C Cl3 2 0.98 2.85 3.610(3) 135.1 ?
C2 H2B Cl3 2 0.98 2.93 3.689(3) 134.7 ?
N3 H3A Cl1 . 0.88 2.61 3.232(2) 128.5 ?
N3 H3A Cl4 . 0.88 2.66 3.234(2) 124.0 ?
N3 H3B O1 2_645 0.88 2.51 2.952(3) 111.7 ?
N3 H3B S1 2_645 0.88 2.99 3.639(2) 131.8 ?
N3 H3B Cl1 2_645 0.88 2.57 3.329(2) 145.3 ?
N2^a H2N^a O1 . 0.88 1.97 2.738(4) 144.9 ?
N2^a H2N^a Cl1 . 0.88 2.97 3.490(4) 119.6 ?
N4^a H4A^a Cl1 . 0.88 2.74 3.321(3) 124.7 ?
N4^a H4A^a Cl2 . 0.88 2.60 3.392(3) 150.2 ?
N4^a H4B^a Cl4 4_666 0.88 2.44 3.278(3) 159.5 ?
N2B^b H2NB^b O1 . 0.88 2.10 2.82(2) 138.5 ?
N2B^b H2NB^b Cl1 . 0.88 2.58 3.22(2) 131.1 ?
N4B^b H4C^b S2 1_565 0.88 2.51 3.097(15) 124.7 ?
N4B^b H4C^b O1 . 0.88 2.05 2.796(16) 142.7 ?
C7B^b H7B^b Cl4 4_666 0.95 2.56 3.293(15) 134.4 ?
C9^a H9C^a S2 2_655 0.98 2.72 3.67(4) 162.2 ?
C11^a H11A^a N3 4_565 0.99 2.49 3.432(16) 159.5 ?
C12^a H12A^a Cl1 4_565 0.98 2.92 3.72(3) 140.2 ?
C12^a H12A^a Cl2 4_565 0.98 2.94 3.82(3) 150.0 ?
O3B^c H3B1^c Cl1 4_565 0.84 2.47 3.306(17) 171.1 ?

loop_
_geom_torsion_atom_site_label_1
_geom_torsion_atom_site_label_2
_geom_torsion_atom_site_label_3
_geom_torsion_atom_site_label_4
_geom_torsion_site_symmetry_1
_geom_torsion_site_symmetry_2
_geom_torsion_site_symmetry_3
_geom_torsion_site_symmetry_4
_geom_torsion
_geom_torsion_publ_flag
C5 N1 C3 N3 . . . . -177.1(2) ?
Ru1 N1 C3 N3 . . . . 4.3(4) ?
C5 N1 C3 S2 . . . . 0.9(3) ?
Ru1 N1 C3 S2 . . . . -177.70(12) ?
N1 C3 S2 C4 . . . . -1.0(2) ?
N3 C3 S2 C4 . . . . 177.2(2) ?
C3 S2 C4 C5 . . . . 0.7(2) ?
S2 C4 C5 N1 . . . . -0.3(3) ?
C3 N1 C5 C4 . . . . -0.4(3) ?
Ru1 N1 C5 C4 . . . . 178.4(2) ?
C8 N2 C6 N4 . . . . 179.5(5) ?
C8 N2 C6 S3 . . . . 0.8(6) ?
N4 C6 S3 C7 . . . . -179.2(4) ?
N2 C6 S3 C7 . . . . -0.5(4) ?
C6 S3 C7 C8 . . . . 0.2(4) ?
S3 C7 C8 N2 . . . . 0.2(6) ?
C6 N2 C8 C7 . . . . -0.7(7) ?
C8B N2B C6B N4B . . . . 180.(3) ?
C8B N2B C6B S3B . . . . 2.(5) ?
N2B C6B S3B C7B . . . . -2.(3) ?
N4B C6B S3B C7B . . . . -180.(3) ?
C6B S3B C7B C8B . . . . 1.(3) ?
S3B C7B C8B N2B . . . . -1.(4) ?
C6B N2B C8B C7B . . . . -1.(5) ?
C9 C10 O2 C11 . . . . -150.(2) ?
C10 O2 C11 C12 . . . . -115.(2) ?
